data_7024539
loop_
_publ_author_name
'Prescimone, Alessandro'
'Sanchez-Benitez, Javier'
'Kamenev, Konstantin K.'
'Moggach, Stephen A.'
'Warren, John E.'
'Lennie, Alistair R.'
'Murrie, Mark'
'Parsons, Simon'
'Brechin, Euan K.'

_publ_section_title
;
 High pressure studies of hydroxo-bridged Cu(II) dimers.
;
_journal_issue 1
_journal_name_full 'Dalton transactions (Cambridge, England : 2003)'
_journal_page_first 113
_journal_page_last 123
_journal_paper_doi 10.1039/b918287j
_journal_volume 39
_journal_year 2010
_chemical_compound_source 'Alessandro Prescimone'
_chemical_formula_moiety '[Cu2(OH)2(H2O)2(tmen)2][ClO4]2'
_chemical_formula_sum 'C12 H38 Cl2 Cu2 N4 O12'
_chemical_formula_weight 628.46
_space_group_IT_number 14
_symmetry_cell_setting monoclinic
_symmetry_space_group_name_Hall '-P 2ybc'
_symmetry_space_group_name_H-M 'P 1 21/c 1'
_atom_sites_solution_hydrogens geom
_atom_sites_solution_primary 'From ambient pressure structure'
_audit_creation_date 09-07-13
_audit_creation_method CRYSTALS_ver_12.86
_cell_angle_alpha 90
_cell_angle_beta 106.887(2)
_cell_angle_gamma 90
_cell_formula_units_Z 2
_cell_length_a 7.7554(3)
_cell_length_b 15.0450(4)
_cell_length_c 11.2606(4)
_cell_measurement_reflns_used 4553
_cell_measurement_temperature 300
_cell_measurement_theta_max 17
_cell_measurement_theta_min 2
_cell_volume 1257.23(8)
_computing_cell_refinement 'Apex2 (Bruker AXS, 2006)'
_computing_data_collection 'Apex2 (Bruker AXS, 2006)'
_computing_data_reduction 'Apex2 (Bruker AXS, 2006)'
_computing_molecular_graphics 'CAMERON (Watkin et al., 1996)'
_computing_publication_material 'CRYSTALS (Betteridge et al., 2003)'
_computing_structure_refinement 'CRYSTALS (Betteridge et al., 2003)'
_computing_structure_solution 'SIR92 (Altomare et al., 1994)'
_diffrn_ambient_pressure 250000
_diffrn_ambient_temperature 300
_diffrn_measured_fraction_theta_full 0.737
_diffrn_measured_fraction_theta_max 0.665
_diffrn_measurement_device 'Bruker SMART APEX-II on Station 9.8, SRS'
_diffrn_measurement_device_type Area
_diffrn_measurement_method \w
_diffrn_radiation_monochromator silicon
_diffrn_radiation_type Synchrotron
_diffrn_radiation_wavelength 0.48690
_diffrn_reflns_av_R_equivalents 0.074
_diffrn_reflns_limit_h_max 8
_diffrn_reflns_limit_h_min -8
_diffrn_reflns_limit_k_max 18
_diffrn_reflns_limit_k_min -18
_diffrn_reflns_limit_l_max 14
_diffrn_reflns_limit_l_min -14
_diffrn_reflns_number 11332
_diffrn_reflns_theta_full 13.292
_diffrn_reflns_theta_max 17.490
_diffrn_reflns_theta_min 1.592
_diffrn_standards_number 0
_exptl_absorpt_coefficient_mu 1.964
_exptl_absorpt_correction_T_max 0.85
_exptl_absorpt_correction_T_min 0.07
_exptl_absorpt_correction_type multi-scan
_exptl_absorpt_process_details 'SADABS (Siemens, 1996)'
_exptl_crystal_colour blue
_exptl_crystal_density_diffrn 1.649
_exptl_crystal_density_method 'not measured'
_exptl_crystal_description block
_exptl_crystal_F_000 644
_exptl_crystal_size_max 0.12
_exptl_crystal_size_mid 0.10
_exptl_crystal_size_min 0.08
_refine_diff_density_max 1.09
_refine_diff_density_min -0.72
_refine_ls_extinction_method None
_refine_ls_goodness_of_fit_ref 1.3010
_refine_ls_hydrogen_treatment noref
_refine_ls_matrix_type full
_refine_ls_number_parameters 118
_refine_ls_number_reflns 1253
_refine_ls_number_restraints 42
_refine_ls_R_factor_all 0.1043
_refine_ls_R_factor_gt 0.0774
_refine_ls_shift/su_max 0.000291
_refine_ls_structure_factor_coef F
_refine_ls_weighting_details
;
Method, part 1, Chebychev polynomial, (Watkin, 1994, Prince, 1982)
[weight] = 1.0/[A~0~*T~0~(x)+A~1~*T~1~(x) ... +A~n-1~]*T~n-1~(x)]
where A~i~ are the Chebychev coefficients listed below and x= Fcalc/Fmax
Method = Robust Weighting (Prince, 1982)
W = [weight] * [1-(deltaF/6*sigmaF)^2^]^2^
A~i~ are:
2.06 1.03 1.24
;
_refine_ls_weighting_scheme calc
_refine_ls_wR_factor_all 0.1096
_refine_ls_wR_factor_gt 0.1009
_refine_ls_wR_factor_ref 0.1009
_reflns_limit_h_max 8
_reflns_limit_h_min -7
_reflns_limit_k_max 18
_reflns_limit_k_min 0
_reflns_limit_l_max 13
_reflns_limit_l_min 0
_reflns_number_gt 1253
_reflns_number_total 1652
_reflns_threshold_expression I>2.0\s(I)
_oxford_diffrn_Wilson_B_factor 0.00
_oxford_diffrn_Wilson_scale 0.00
_oxford_refine_ls_r_factor_ref 0.0774
_oxford_refine_ls_scale 0.796(5)
_oxford_reflns_number_all 1646
_oxford_reflns_threshold_expression_ref I>2.0\s(I)
_oxford_structure_analysis_title 'cu2003 in P2(1)/c'
_cod_data_source_file b918287j.txt
_cod_data_source_block cu2003
_cod_depositor_comments
;
The following automatic conversions were performed:

'_symmetry_cell_setting' value 'Monoclinic' changed to 'monoclinic'
according to /home/saulius/struct/CIF-dictionaries/cif_core.dic
dictionary named 'cif_core.dic' version 2.4.2 from 2011-04-26.

Automatic conversion script
Id: cif_fix_values 1891 2012-01-12 08:04:46Z andrius 
;
_cod_original_sg_symbol_H-M 'P 1 21/c 1 '
_cod_original_formula_sum 'C12 H38 Cl2 Cu2 N4 O12.00'
_cod_database_code 7024539

loop_
_symmetry_equiv_pos_as_xyz
x,y,z
-x,-y,-z
-x,y+1/2,-z+1/2
x,-y+1/2,z+1/2

loop_
_atom_site_label
_atom_site_type_symbol
_atom_site_fract_x
_atom_site_fract_y
_atom_site_fract_z
_atom_site_U_iso_or_equiv
_atom_site_occupancy
_atom_site_adp_type
_atom_site_refinement_flags_adp
_oxford_atom_site_special_shape
Cu1 Cu 1.00237(17) 0.55890(6) 0.89534(9) 0.0498 1.0000 Uani . .
N11 N 1.1687(12) 0.6539(4) 0.8628(6) 0.0502 1.0000 Uani U .
N21 N 0.8769(11) 0.5617(4) 0.7098(7) 0.0468 1.0000 Uani U .
C11 C 1.075(2) 0.6877(7) 0.7364(9) 0.0699 1.0000 Uani U .
C21 C 0.9908(17) 0.6146(7) 0.6541(10) 0.0640 1.0000 Uani U .
C31 C 1.1951(18) 0.7293(6) 0.9484(10) 0.0703 1.0000 Uani U .
C41 C 1.3429(18) 0.6144(7) 0.8741(12) 0.0699 1.0000 Uani U .
C51 C 0.8550(17) 0.4716(6) 0.6525(10) 0.0672 1.0000 Uani U .
C61 C 0.6953(16) 0.6018(7) 0.6851(9) 0.0612 1.0000 Uani U .
Cl1 Cl 0.6229(4) 0.63095(14) 0.2782(2) 0.0604 1.0000 Uani . .
O1 O 0.6586(17) 0.5531(6) 0.3530(10) 0.0999 1.0000 Uani . .
O10 O 0.8658(13) 0.4635(5) 0.9352(6) 0.0829 1.0000 Uani . .
O11 O 0.825(2) 0.6703(8) 0.9758(13) 0.137(4) 1.0000 Uiso . .
O100 O 0.615(2) 0.6590(7) 0.2637(14) 0.128(4) 3.0000 Uiso . Annulus
H111 H 1.1597 0.7203 0.7041 0.0861 1.0000 Uiso . .
H112 H 0.9801 0.7299 0.7428 0.0863 1.0000 Uiso . .
H211 H 1.0877 0.5758 0.6427 0.0801 1.0000 Uiso . .
H212 H 0.9212 0.6365 0.5734 0.0799 1.0000 Uiso . .
H311 H 1.2478 0.7099 1.0327 0.1039 1.0000 Uiso . .
H312 H 1.2768 0.7724 0.9286 0.1041 1.0000 Uiso . .
H313 H 1.0833 0.7585 0.9414 0.1040 1.0000 Uiso . .
H411 H 1.3999 0.5993 0.9617 0.1130 1.0000 Uiso . .
H412 H 1.4211 0.6539 0.8495 0.1130 1.0000 Uiso . .
H413 H 1.3309 0.5607 0.8278 0.1133 1.0000 Uiso . .
H511 H 0.7627 0.4392 0.6779 0.0971 1.0000 Uiso . .
H512 H 0.9643 0.4381 0.6777 0.0970 1.0000 Uiso . .
H513 H 0.8151 0.4759 0.5631 0.0969 1.0000 Uiso . .
H613 H 0.6223 0.5674 0.7236 0.0940 1.0000 Uiso . .
H612 H 0.7033 0.6615 0.7155 0.0941 1.0000 Uiso . .
H611 H 0.6371 0.6032 0.5965 0.0940 1.0000 Uiso . .
H101 H 0.7586 0.4599 0.8945 0.1160 1.0000 Uiso . .

loop_
_atom_site_aniso_label
_atom_site_aniso_U_11
_atom_site_aniso_U_22
_atom_site_aniso_U_33
_atom_site_aniso_U_23
_atom_site_aniso_U_13
_atom_site_aniso_U_12
Cu1 0.0577(10) 0.0534(7) 0.0366(6) 0.0122(4) 0.0108(6) -0.0143(4)
N11 0.068(7) 0.046(4) 0.037(4) 0.003(3) 0.016(4) -0.010(3)
N21 0.051(6) 0.050(4) 0.040(4) 0.004(2) 0.012(4) -0.002(3)
C11 0.091(9) 0.076(6) 0.045(5) 0.016(4) 0.025(6) -0.023(5)
C21 0.060(8) 0.086(7) 0.050(6) 0.010(4) 0.024(6) -0.022(5)
C31 0.093(10) 0.046(5) 0.072(7) -0.007(4) 0.024(7) -0.002(5)
C41 0.064(9) 0.071(7) 0.092(9) -0.019(5) 0.050(7) -0.013(5)
C51 0.082(9) 0.058(6) 0.057(6) -0.008(4) 0.011(6) 0.005(5)
C61 0.061(8) 0.075(6) 0.053(6) 0.002(4) 0.024(6) 0.010(5)
Cl1 0.0505(18) 0.0601(14) 0.0646(15) 0.0034(9) 0.0073(13) -0.0048(9)
O1 0.129(10) 0.094(6) 0.086(7) 0.028(4) 0.045(7) 0.018(5)
O10 0.088(7) 0.102(5) 0.045(4) 0.022(3) -0.003(5) -0.051(5)

loop_
_atom_type_symbol
_atom_type_scat_dispersion_real
_atom_type_scat_dispersion_imag
_atom_type_scat_Cromer_Mann_a1
_atom_type_scat_Cromer_Mann_b1
_atom_type_scat_Cromer_Mann_a2
_atom_type_scat_Cromer_Mann_b2
_atom_type_scat_Cromer_Mann_a3
_atom_type_scat_Cromer_Mann_b3
_atom_type_scat_Cromer_Mann_a4
_atom_type_scat_Cromer_Mann_b4
_atom_type_scat_Cromer_Mann_c
_atom_type_scat_source
C 0.0010 0.0010 2.3100 20.8439 1.0200 10.2075 1.5886 0.5687 0.8650 51.6512 0.2156 'International Tables Vol C 4.2.6.8 and 6.1.1.4'
H 0.0000 0.0000 0.4930 10.5109 0.3229 26.1257 0.1402 3.1424 0.0408 57.7998 0.0030 'International Tables Vol C 4.2.6.8 and 6.1.1.4'
N 0.0020 0.0010 12.2126 0.0057 3.1322 9.8933 2.0125 28.9975 1.1663 0.5826 -11.5290 'International Tables Vol C 4.2.6.8 and 6.1.1.4'
O 0.0040 0.0030 3.0485 13.2771 2.2868 5.7011 1.5463 0.3239 0.8670 32.9089 0.2508 'International Tables Vol C 4.2.6.8 and 6.1.1.4'
Cl 0.0780 0.0740 11.4604 0.0104 7.1964 1.1662 6.2556 18.5194 1.6455 47.7784 -9.5574 'International Tables Vol C 4.2.6.8 and 6.1.1.4'
Cu 0.2950 0.6400 13.3380 3.5828 7.1676 0.2470 5.6158 11.3966 1.6735 64.8126 1.1910 'International Tables Vol C 4.2.6.8 and 6.1.1.4'

loop_
_geom_angle_atom_site_label_1
_geom_angle_site_symmetry_1
_geom_angle_atom_site_label_2
_geom_angle_atom_site_label_3
_geom_angle_site_symmetry_3
_geom_angle
_geom_angle_publ_flag
Cu1 2_767 Cu1 O10 2_767 39.4(2) yes
Cu1 2_767 Cu1 N11 . 136.22(19) yes
O10 2_767 Cu1 N11 . 96.9(3) yes
Cu1 2_767 Cu1 N21 . 135.9(2) yes
O10 2_767 Cu1 N21 . 170.2(4) yes
N11 . Cu1 N21 . 86.5(3) yes
Cu1 2_767 Cu1 O10 . 39.41(18) yes
O10 2_767 Cu1 O10 . 78.8(3) yes
N11 . Cu1 O10 . 174.5(4) yes
N21 . Cu1 O10 . 97.2(3) yes
Cu1 2_767 Cu1 O11 . 88.7(3) yes
O10 2_767 Cu1 O11 . 87.0(5) yes
N11 . Cu1 O11 . 92.3(4) yes
N21 . Cu1 O11 . 102.0(4) yes
O10 . Cu1 O11 . 91.0(5) yes
Cu1 . N11 C11 . 104.7(6) yes
Cu1 . N11 C31 . 113.7(8) yes
C11 . N11 C31 . 107.5(7) yes
Cu1 . N11 C41 . 108.7(6) yes
C11 . N11 C41 . 114.2(11) yes
C31 . N11 C41 . 108.2(8) yes
Cu1 . N21 C21 . 106.5(5) yes
Cu1 . N21 C51 . 112.7(5) yes
C21 . N21 C51 . 108.5(10) yes
Cu1 . N21 C61 . 110.3(7) yes
C21 . N21 C61 . 111.0(8) yes
C51 . N21 C61 . 107.9(8) yes
N11 . C11 C21 . 110.7(8) yes
N11 . C11 H111 . 109.6 no
C21 . C11 H111 . 111.5 no
N11 . C11 H112 . 108.5 no
C21 . C11 H112 . 108.9 no
H111 . C11 H112 . 107.5 no
C11 . C21 N21 . 110.5(10) yes
C11 . C21 H211 . 108.1 no
N21 . C21 H211 . 108.1 no
C11 . C21 H212 . 111.3 no
N21 . C21 H212 . 110.2 no
H211 . C21 H212 . 108.5 no
N11 . C31 H311 . 110.6 no
N11 . C31 H312 . 109.9 no
H311 . C31 H312 . 108.0 no
N11 . C31 H313 . 110.6 no
H311 . C31 H313 . 109.7 no
H312 . C31 H313 . 108.0 no
N11 . C41 H411 . 108.7 no
N11 . C41 H412 . 112.1 no
H411 . C41 H412 . 107.4 no
N11 . C41 H413 . 111.1 no
H411 . C41 H413 . 107.3 no
H412 . C41 H413 . 110.0 no
N21 . C51 H511 . 109.2 no
N21 . C51 H512 . 111.8 no
H511 . C51 H512 . 108.2 no
N21 . C51 H513 . 110.6 no
H511 . C51 H513 . 107.4 no
H512 . C51 H513 . 109.5 no
N21 . C61 H613 . 110.5 no
N21 . C61 H612 . 110.8 no
H613 . C61 H612 . 109.2 no
N21 . C61 H611 . 109.6 no
H613 . C61 H611 . 108.5 no
H612 . C61 H611 . 108.2 no
Cl1 . O1 O100 . 3.4(5) yes
Cu1 2_767 O10 Cu1 . 101.2(3) yes
Cu1 2_767 O10 H101 . 134.5 no
Cu1 . O10 H101 . 117.1 no

loop_
_geom_bond_atom_site_label_1
_geom_bond_atom_site_label_2
_geom_bond_site_symmetry_2
_geom_bond_distance
_geom_bond_publ_flag
Cu1 Cu1 2_767 2.9578(19) yes
Cu1 O10 2_767 1.914(6) yes
Cu1 N11 . 2.029(8) yes
Cu1 N21 . 2.033(7) yes
Cu1 O10 . 1.913(7) yes
Cu1 O11 . 2.501(15) yes
N11 C11 . 1.487(11) yes
N11 C31 . 1.464(12) yes
N11 C41 . 1.448(15) yes
N21 C21 . 1.460(14) yes
N21 C51 . 1.490(12) yes
N21 C61 . 1.482(14) yes
C11 C21 . 1.464(15) yes
C11 H111 . 0.973 no
C11 H112 . 0.988 no
C21 H211 . 0.989 no
C21 H212 . 0.969 no
C31 H311 . 0.963 no
C31 H312 . 0.977 no
C31 H313 . 0.954 no
C41 H411 . 0.983 no
C41 H412 . 0.947 no
C41 H413 . 0.951 no
C51 H511 . 0.975 no
C51 H512 . 0.956 no
C51 H513 . 0.965 no
C61 H613 . 0.959 no
C61 H612 . 0.957 no
C61 H611 . 0.968 no
Cl1 O1 . 1.422(8) yes
O1 O100 . 1.863(12) yes
O10 H101 . 0.827 no

loop_
_geom_hbond_atom_site_label_D
_geom_hbond_atom_site_label_H
_geom_hbond_atom_site_label_A
_geom_hbond_angle_DHA
_geom_hbond_distance_DH
_geom_hbond_distance_HA
_geom_hbond_distance_DA
_geom_hbond_publ_flag
C51 H513 O1 155 0.97 2.60 3.495(16) yes

loop_
_atom_site_oxford_special_label
_atom_site_oxford_special_uiso
_atom_site_oxford_special_size
_atom_site_oxford_special_declination
_atom_site_oxford_special_azimuth
O100 0.128(4) 1.362(11) 0.6083 -0.7930
